data_7135815
loop_
_publ_author_name
'Vidyakina, Aleksandra A.'
'Kim, Mia D.'
'Silonov, Sergey A.'
'Galkin, Egor S.'
'Kryukova, Mariya A.'
'Gibadullina , Elmira &#x041C;ingaleevna'
'Shakirov, Adel M.'
'Voloshina, Alexandra Dmitrievna'
'Chugunova, Elena A.'
'Burilov, Alexander R.'
'Sinyashin, Oleg Geroldovich'
'Balova, Irina'
'Alabugin, Igor'
'Danilkina, Natalia'

_publ_section_title
;
 Cooperative Organelle Targeting from a Single Molecular Module:
 Sterically Hindered Phenol--Diaminopyridine--Functionalized Cycloalkynes
 for Mitochondria--Endoplasmic Reticulum Localization
;
_journal_name_full 'Chemical Communications'
_journal_paper_doi 10.1039/D6CC02377K
_journal_year 2026
_chemical_formula_moiety 'C14 H14 N2 O3 S2'
_chemical_formula_sum 'C14 H14 N2 O3 S2'
_chemical_formula_weight 322.39
_space_group_crystal_system orthorhombic
_space_group_IT_number 19
_space_group_name_Hall 'P 2ac 2ab'
_space_group_name_H-M_alt 'P 21 21 21'
_atom_sites_solution_hydrogens geom
_atom_sites_solution_primary iterative
_audit_creation_date 2026-03-18
_audit_creation_method
;
Olex2 1.5
(compiled 2023.08.24 svn.re1ec1418 for OlexSys, GUI svn.r6817)
;
_audit_update_record
;
2026-03-25 deposited with the CCDC.	2026-05-18 downloaded from the CCDC.
;
_cell_angle_alpha 90
_cell_angle_beta 90
_cell_angle_gamma 90
_cell_formula_units_Z 4
_cell_length_a 5.8114(2)
_cell_length_b 14.2733(5)
_cell_length_c 17.1408(7)
_cell_measurement_reflns_used 5284
_cell_measurement_temperature 100.00(10)
_cell_measurement_theta_max 79.5050
_cell_measurement_theta_min 4.0260
_cell_volume 1421.79(9)
_computing_cell_refinement 'CrysAlisPro 1.171.41.103a (Rigaku OD, 2021)'
_computing_data_collection 'CrysAlisPro 1.171.41.103a (Rigaku OD, 2021)'
_computing_data_reduction 'CrysAlisPro 1.171.41.103a (Rigaku OD, 2021)'
_computing_molecular_graphics 'Olex2 1.5 (Dolomanov et al., 2009)'
_computing_publication_material 'Olex2 1.5 (Dolomanov et al., 2009)'
_computing_structure_refinement 'SHELXL 2018/3 (Sheldrick, 2015)'
_computing_structure_solution 'olex2.solve 1.5 (Bourhis et al., 2015)'
_diffrn_ambient_environment N~2~
_diffrn_ambient_temperature 100.00(10)
_diffrn_detector 'Hybrid Pixel Array Detector'
_diffrn_detector_area_resol_mean 10.0000
_diffrn_detector_type HyPix
_diffrn_measured_fraction_theta_full 0.999
_diffrn_measured_fraction_theta_max 0.970
_diffrn_measurement_details
;
List of Runs (angles in degrees, time in seconds):

  # Type    Start    End  Width  t~exp~   \w     \q     \k     \f   Frames
#--------------------------------------------------------------------------
  1  \w     35.00 121.00   0.50    0.58    --   47.13  14.00  16.00  172
  2  \w    -97.00 -67.00   0.50    2.30    -- -106.00 135.00-125.00   60
  3  \w   -108.00 -79.00   0.50    2.30    -- -106.00 112.00 157.00   58
  4  \w    106.00 159.00   0.50    2.30    --  113.25  14.00  16.00  106
  5  \w    -24.00  22.00   0.50    0.58    --  -47.13  19.00-180.00   92
  6  \w     58.00  87.00   0.50    0.58    --   47.13-125.00  60.00   58
  7  \w     21.00  46.00   0.50    0.58    --   47.13-125.00  60.00   50
  8  \w   -173.00-107.00   0.50    2.30    -- -106.00 -30.00 -60.00  132
  9  \w    -72.00 -33.00   0.50    2.30    -- -106.00 112.00 157.00   78
 10  \w     86.00 111.00   0.50    2.30    --  113.25-125.00-180.00   50
 11  \w     74.00 104.00   0.50    2.30    --  113.25 -94.00  90.00   60
 12  \w     44.00  70.00   0.50    2.30    --  113.25-125.00-180.00   52
 13  \w     76.00 106.00   0.50    2.30    --  113.25 -94.00  60.00   60
 14  \w     47.00  72.00   0.50    2.30    --  113.25 -94.00  60.00   50
 15  \w    112.00 168.00   0.50    2.30    --  113.25  30.00-120.00  112
 16  \w     42.00  70.00   0.50    2.30    --  113.25 -61.00 120.00   56
 17  \w     42.00  67.00   0.50    2.30    --  113.25 -61.00-150.00   50
 18  \w     47.00  95.00   0.50    2.30    --  113.25-112.00  64.00   96
 19  \w    -14.00  37.00   0.50    0.58    --   47.13 -37.00  60.00  102
 20  \w    -69.00 -44.00   0.50    2.30    -- -106.00  61.00   0.00   50
 21  \w    -70.00 -33.00   0.50    2.30    -- -106.00  61.00 -60.00   74
 22  \w   -159.00-133.00   0.50    2.30    -- -106.00 -94.00-180.00   52
 23  \w   -102.00 -73.00   0.50    2.30    -- -106.00  77.00-180.00   58
 24  \w   -115.00 -83.00   0.50    2.30    -- -106.00 -94.00-180.00   64
 25  \w    -65.00 -34.00   0.50    2.30    -- -106.00  77.00-180.00   62
 26  \w     61.00 104.00   0.50    2.30    --  113.25-125.00 120.00   86
 27  \w     43.00  68.00   0.50    2.30    --  113.25-125.00  90.00   50
 28  \w     42.00  67.00   0.50    2.30    --  113.25 -61.00  90.00   50
 29  \w     45.00  71.00   0.50    2.30    --  113.25 -61.00 -30.00   52
 30  \w     42.00  67.00   0.50    2.30    --  113.25 -61.00-180.00   50
 31  \w     42.00  71.00   0.50    2.30    --  113.25 -61.00 -60.00   58
;
_diffrn_measurement_device 'four-circle diffractometer'
_diffrn_measurement_device_type 'XtaLAB Synergy, Single source at home/near, HyPix'
_diffrn_measurement_method '\w scans'
_diffrn_orient_matrix_type 'CrysAlisPro convention (1999,Acta A55,543-557)'
_diffrn_orient_matrix_UB_11 -0.0170075000
_diffrn_orient_matrix_UB_12 -0.0393077000
_diffrn_orient_matrix_UB_13 -0.0835188000
_diffrn_orient_matrix_UB_21 0.0467043000
_diffrn_orient_matrix_UB_22 0.0984480000
_diffrn_orient_matrix_UB_23 -0.0332294000
_diffrn_orient_matrix_UB_31 0.2604087000
_diffrn_orient_matrix_UB_32 -0.0202142000
_diffrn_orient_matrix_UB_33 0.0004652000
_diffrn_radiation_monochromator mirror
_diffrn_radiation_probe x-ray
_diffrn_radiation_type 'Cu K\a'
_diffrn_radiation_wavelength 1.54184
_diffrn_reflns_av_R_equivalents 0.0788
_diffrn_reflns_av_unetI/netI 0.0815
_diffrn_reflns_Laue_measured_fraction_full 0.999
_diffrn_reflns_Laue_measured_fraction_max 0.970
_diffrn_reflns_limit_h_max 7
_diffrn_reflns_limit_h_min -5
_diffrn_reflns_limit_k_max 17
_diffrn_reflns_limit_k_min -17
_diffrn_reflns_limit_l_max 21
_diffrn_reflns_limit_l_min -21
_diffrn_reflns_number 9336
_diffrn_reflns_point_group_measured_fraction_full 0.998
_diffrn_reflns_point_group_measured_fraction_max 0.951
_diffrn_reflns_theta_full 67.684
_diffrn_reflns_theta_max 79.970
_diffrn_reflns_theta_min 4.030
_diffrn_source 'micro-focus sealed X-ray tube'
_diffrn_source_type 'PhotonJet (Cu) X-ray Source'
_exptl_absorpt_coefficient_mu 3.507
_exptl_absorpt_correction_T_max 1.00000
_exptl_absorpt_correction_T_min 0.70439
_exptl_absorpt_correction_type multi-scan
_exptl_absorpt_process_details
;
CrysAlisPro 1.171.41.103a (Rigaku Oxford Diffraction, 2021)
Empirical absorption correction using spherical harmonics,
implemented in SCALE3 ABSPACK scaling algorithm.
;
_exptl_crystal_colour colourless
_exptl_crystal_density_diffrn 1.506
_exptl_crystal_description plate
_exptl_crystal_F_000 672
_exptl_crystal_size_max 0.12
_exptl_crystal_size_mid 0.10
_exptl_crystal_size_min 0.07
_refine_diff_density_max 0.315
_refine_diff_density_min -0.376
_refine_diff_density_rms 0.070
_refine_ls_abs_structure_details
;
 Flack x determined using 1017 quotients [(I+)-(I-)]/[(I+)+(I-)]
 (Parsons, Flack and Wagner, Acta Cryst. B69 (2013) 249-259).
;
_refine_ls_abs_structure_Flack 0.018(16)
_refine_ls_extinction_method none
_refine_ls_goodness_of_fit_ref 1.059
_refine_ls_hydrogen_treatment constr
_refine_ls_matrix_type full
_refine_ls_number_parameters 190
_refine_ls_number_reflns 2961
_refine_ls_number_restraints 0
_refine_ls_restrained_S_all 1.059
_refine_ls_R_factor_all 0.0566
_refine_ls_R_factor_gt 0.0420
_refine_ls_shift/su_max 0.000
_refine_ls_shift/su_mean 0.000
_refine_ls_structure_factor_coef Fsqd
_refine_ls_weighting_details 'w=1/[\s^2^(Fo^2^)+(0.0506P)^2^+0.6477P] where P=(Fo^2^+2Fc^2^)/3'
_refine_ls_weighting_scheme calc
_refine_ls_wR_factor_gt 0.1065
_refine_ls_wR_factor_ref 0.1094
_reflns_Friedel_coverage 0.677
_reflns_Friedel_fraction_full 0.997
_reflns_Friedel_fraction_max 0.924
_reflns_number_gt 2720
_reflns_number_total 2961
_reflns_threshold_expression 'I > 2\s(I)'
_cod_data_source_file d6cc02377k2.cif
_cod_data_source_block 26268_kmd178_auto
_cod_database_code 7135815
_shelx_shelxl_version_number 2018/3
_chemical_oxdiff_formula 'C14 H14 N2 O3 S2 '
_shelx_space_group_comment
;
The symmetry employed for this shelxl refinement is uniquely defined
by the following loop, which should always be used as a source of
symmetry information in preference to the above space-group names.
They are only intended as comments.
;
_olex2_refinement_description
;
1.a Secondary CH2 refined with riding coordinates:
 C6(H6A,H6B), C5(H5A,H5B), C3(H3A,H3B), C4(H4A,H4B), C7(H7A,H7B)
1.b Aromatic/amide H refined with riding coordinates:
 C9(H9), C13(H13), C12(H12), C10(H10)
;
_olex2_submission_special_instructions 'No special instructions were received'
_oxdiff_exptl_absorpt_empirical_details
;
Empirical correction (ABSPACK) includes:
- Absorption correction using spherical harmonics
- Frame scaling
;
_oxdiff_exptl_absorpt_empirical_full_max 1.637
_oxdiff_exptl_absorpt_empirical_full_min 0.510

loop_
_space_group_symop_operation_xyz
'x, y, z'
'-x+1/2, -y, z+1/2'
'-x, y+1/2, -z+1/2'
'x+1/2, -y+1/2, -z'

loop_
_atom_site_label
_atom_site_type_symbol
_atom_site_fract_x
_atom_site_fract_y
_atom_site_fract_z
_atom_site_U_iso_or_equiv
_atom_site_adp_type
_atom_site_occupancy
_atom_site_site_symmetry_order
_atom_site_calc_flag
_atom_site_refinement_flags_posn
_atom_site_refinement_flags_adp
_atom_site_refinement_flags_occupancy
_atom_site_disorder_assembly
_atom_site_disorder_group
S1 S 0.30656(17) 0.29386(6) 0.67932(5) 0.0234(2) Uani 1 1 d . . . . .
S2 S 1.18134(19) 0.76593(6) 0.57972(6) 0.0305(3) Uani 1 1 d . . . . .
O3 O 0.5244(5) -0.0290(2) 0.53936(17) 0.0284(6) Uani 1 1 d . . . . .
O1 O 0.2693(5) 0.2853(2) 0.76146(16) 0.0330(7) Uani 1 1 d . . . . .
O2 O 0.1143(5) 0.2968(2) 0.62694(18) 0.0295(6) Uani 1 1 d . . . . .
N1 N 0.4644(5) 0.2047(2) 0.65285(17) 0.0217(6) Uani 1 1 d . . . . .
N2 N 0.8575(8) 0.6340(2) 0.6208(2) 0.0390(10) Uani 1 1 d . . . . .
C6 C 0.3224(7) 0.0185(2) 0.5674(2) 0.0244(7) Uani 1 1 d . . . . .
H6A H 0.325639 0.020208 0.625109 0.029 Uiso 1 1 calc R U . . .
H6B H 0.183814 -0.016871 0.551198 0.029 Uiso 1 1 calc R U . . .
C9 C 0.3919(7) 0.4630(3) 0.6090(2) 0.0253(8) Uani 1 1 d . . . . .
H9 H 0.254294 0.452416 0.580370 0.030 Uiso 1 1 calc R U . . .
C13 C 0.6670(8) 0.4126(3) 0.7071(2) 0.0248(8) Uani 1 1 d . . . . .
H13 H 0.713998 0.368529 0.745409 0.030 Uiso 1 1 calc R U . . .
C5 C 0.3076(8) 0.1180(2) 0.5360(2) 0.0251(7) Uani 1 1 d . . . . .
H5A H 0.152454 0.142862 0.547949 0.030 Uiso 1 1 calc R U . . .
H5B H 0.322640 0.115548 0.478534 0.030 Uiso 1 1 calc R U . . .
C3 C 0.6627(8) 0.1794(3) 0.7032(2) 0.0277(9) Uani 1 1 d . . . . .
H3A H 0.795861 0.220538 0.692132 0.033 Uiso 1 1 calc R U . . .
H3B H 0.621292 0.185851 0.758996 0.033 Uiso 1 1 calc R U . . .
C2 C 0.7184(7) 0.0818(3) 0.6848(2) 0.0284(8) Uani 1 1 d . . . . .
C1 C 0.7264(7) 0.0070(3) 0.6535(2) 0.0289(8) Uani 1 1 d . . . . .
C4 C 0.4865(7) 0.1874(2) 0.5675(2) 0.0225(8) Uani 1 1 d . . . . .
H4A H 0.642429 0.162723 0.556580 0.027 Uiso 1 1 calc R U . . .
H4B H 0.470103 0.247629 0.539471 0.027 Uiso 1 1 calc R U . . .
C8 C 0.4683(7) 0.3977(3) 0.6636(2) 0.0211(7) Uani 1 1 d . . . . .
C11 C 0.7250(8) 0.5565(2) 0.6371(2) 0.0284(9) Uani 1 1 d . . . . .
C14 C 0.9972(7) 0.6898(3) 0.6037(2) 0.0264(8) Uani 1 1 d . . . . .
C12 C 0.7957(8) 0.4929(3) 0.6935(2) 0.0282(8) Uani 1 1 d . . . . .
H12 H 0.931807 0.504250 0.722691 0.034 Uiso 1 1 calc R U . . .
C10 C 0.5197(8) 0.5434(3) 0.5971(2) 0.0285(9) Uani 1 1 d . . . . .
H10 H 0.467120 0.589687 0.561472 0.034 Uiso 1 1 calc R U . . .
C7 C 0.6624(8) -0.0694(3) 0.5999(3) 0.0286(8) Uani 1 1 d . . . . .
H7A H 0.801996 -0.098579 0.577445 0.034 Uiso 1 1 calc R U . . .
H7B H 0.574212 -0.118156 0.628074 0.034 Uiso 1 1 calc R U . . .

loop_
_atom_site_aniso_label
_atom_site_aniso_U_11
_atom_site_aniso_U_22
_atom_site_aniso_U_33
_atom_site_aniso_U_23
_atom_site_aniso_U_13
_atom_site_aniso_U_12
S1 0.0227(4) 0.0218(4) 0.0258(4) -0.0020(3) 0.0049(4) -0.0046(4)
S2 0.0267(5) 0.0230(4) 0.0418(5) 0.0045(3) 0.0025(5) -0.0030(4)
O3 0.0345(16) 0.0236(13) 0.0272(14) 0.0006(10) 0.0006(12) 0.0027(11)
O1 0.0437(18) 0.0303(14) 0.0252(13) -0.0016(11) 0.0140(12) -0.0108(13)
O2 0.0195(13) 0.0286(13) 0.0404(16) -0.0049(12) -0.0007(11) -0.0034(11)
N1 0.0244(16) 0.0205(14) 0.0202(14) -0.0007(12) -0.0001(12) -0.0042(13)
N2 0.051(3) 0.0224(16) 0.044(2) -0.0086(14) 0.0213(19) -0.0136(17)
C6 0.0229(18) 0.0203(16) 0.0299(18) -0.0006(13) -0.0042(18) -0.0028(15)
C9 0.026(2) 0.0206(17) 0.0290(19) -0.0034(14) 0.0058(15) 0.0026(15)
C13 0.028(2) 0.0225(17) 0.0238(16) -0.0011(13) 0.0012(16) -0.0019(16)
C5 0.0287(19) 0.0211(17) 0.0256(16) 0.0023(13) -0.0036(17) -0.0015(17)
C3 0.029(2) 0.0253(18) 0.0288(18) 0.0015(13) -0.0032(17) -0.0090(16)
C2 0.0238(19) 0.0285(19) 0.0329(19) 0.0070(16) -0.0088(18) -0.0027(16)
C1 0.024(2) 0.0262(19) 0.036(2) 0.0042(16) -0.0060(17) 0.0008(15)
C4 0.027(2) 0.0191(17) 0.0218(17) 0.0010(13) 0.0028(15) 0.0000(14)
C8 0.0211(18) 0.0205(16) 0.0217(16) -0.0043(13) 0.0053(14) -0.0020(14)
C11 0.036(2) 0.0177(16) 0.0313(18) -0.0073(14) 0.0147(18) -0.0021(16)
C14 0.029(2) 0.0221(18) 0.0282(18) -0.0043(15) 0.0036(16) 0.0034(16)
C12 0.0251(19) 0.0290(18) 0.0306(19) -0.0071(15) 0.0011(17) -0.0050(18)
C10 0.036(2) 0.0214(17) 0.0283(19) -0.0022(15) 0.0079(17) 0.0071(16)
C7 0.024(2) 0.0233(17) 0.038(2) 0.0033(15) -0.0011(17) 0.0028(16)

loop_
_atom_type_symbol
_atom_type_description
_atom_type_scat_dispersion_real
_atom_type_scat_dispersion_imag
_atom_type_scat_source
C C 0.0181 0.0091 'International Tables Vol C Tables 4.2.6.8 and 6.1.1.4'
H H 0.0000 0.0000 'International Tables Vol C Tables 4.2.6.8 and 6.1.1.4'
N N 0.0311 0.0180 'International Tables Vol C Tables 4.2.6.8 and 6.1.1.4'
O O 0.0492 0.0322 'International Tables Vol C Tables 4.2.6.8 and 6.1.1.4'
S S 0.3331 0.5567 'International Tables Vol C Tables 4.2.6.8 and 6.1.1.4'

loop_
_geom_angle_atom_site_label_1
_geom_angle_atom_site_label_2
_geom_angle_atom_site_label_3
_geom_angle
_geom_angle_site_symmetry_1
_geom_angle_site_symmetry_3
_geom_angle_publ_flag
O1 S1 O2 120.07(18) . . ?
O1 S1 N1 106.97(17) . . ?
O1 S1 C8 107.50(17) . . ?
O2 S1 N1 106.66(17) . . ?
O2 S1 C8 107.07(18) . . ?
N1 S1 C8 108.11(17) . . ?
C7 O3 C6 113.9(3) . . ?
C3 N1 S1 117.7(2) . . ?
C3 N1 C4 117.6(3) . . ?
C4 N1 S1 116.8(2) . . ?
C14 N2 C11 169.2(4) . . ?
O3 C6 H6A 109.3 . . ?
O3 C6 H6B 109.3 . . ?
O3 C6 C5 111.6(3) . . ?
H6A C6 H6B 108.0 . . ?
C5 C6 H6A 109.3 . . ?
C5 C6 H6B 109.3 . . ?
C8 C9 H9 120.6 . . ?
C10 C9 H9 120.6 . . ?
C10 C9 C8 118.9(4) . . ?
C8 C13 H13 120.5 . . ?
C12 C13 H13 120.5 . . ?
C12 C13 C8 119.0(4) . . ?
C6 C5 H5A 108.3 . . ?
C6 C5 H5B 108.3 . . ?
C6 C5 C4 116.1(3) . . ?
H5A C5 H5B 107.4 . . ?
C4 C5 H5A 108.3 . . ?
C4 C5 H5B 108.3 . . ?
N1 C3 H3A 110.5 . . ?
N1 C3 H3B 110.5 . . ?
H3A C3 H3B 108.7 . . ?
C2 C3 N1 106.2(3) . . ?
C2 C3 H3A 110.5 . . ?
C2 C3 H3B 110.5 . . ?
C1 C2 C3 162.6(4) . . ?
C2 C1 C7 158.6(4) . . ?
N1 C4 C5 113.3(3) . . ?
N1 C4 H4A 108.9 . . ?
N1 C4 H4B 108.9 . . ?
C5 C4 H4A 108.9 . . ?
C5 C4 H4B 108.9 . . ?
H4A C4 H4B 107.7 . . ?
C9 C8 S1 119.4(3) . . ?
C13 C8 S1 119.1(3) . . ?
C13 C8 C9 121.5(4) . . ?
N2 C11 C12 120.1(4) . . ?
N2 C11 C10 119.3(4) . . ?
C10 C11 C12 120.7(4) . . ?
N2 C14 S2 178.9(4) . . ?
C13 C12 C11 119.8(4) . . ?
C13 C12 H12 120.1 . . ?
C11 C12 H12 120.1 . . ?
C9 C10 C11 120.1(4) . . ?
C9 C10 H10 120.0 . . ?
C11 C10 H10 120.0 . . ?
O3 C7 C1 107.2(3) . . ?
O3 C7 H7A 110.3 . . ?
O3 C7 H7B 110.3 . . ?
C1 C7 H7A 110.3 . . ?
C1 C7 H7B 110.3 . . ?
H7A C7 H7B 108.5 . . ?

loop_
_geom_bond_atom_site_label_1
_geom_bond_atom_site_label_2
_geom_bond_distance
_geom_bond_site_symmetry_2
_geom_bond_publ_flag
S1 O1 1.430(3) . ?
S1 O2 1.434(3) . ?
S1 N1 1.633(3) . ?
S1 C8 1.776(4) . ?
S2 C14 1.579(4) . ?
O3 C6 1.438(5) . ?
O3 C7 1.432(5) . ?
N1 C3 1.485(5) . ?
N1 C4 1.489(5) . ?
N2 C11 1.376(5) . ?
N2 C14 1.175(6) . ?
C6 H6A 0.9900 . ?
C6 H6B 0.9900 . ?
C6 C5 1.522(5) . ?
C9 H9 0.9500 . ?
C9 C8 1.394(6) . ?
C9 C10 1.382(6) . ?
C13 H13 0.9500 . ?
C13 C8 1.390(6) . ?
C13 C12 1.388(6) . ?
C5 H5A 0.9900 . ?
C5 H5B 0.9900 . ?
C5 C4 1.534(5) . ?
C3 H3A 0.9900 . ?
C3 H3B 0.9900 . ?
C3 C2 1.465(6) . ?
C2 C1 1.196(6) . ?
C1 C7 1.474(6) . ?
C4 H4A 0.9900 . ?
C4 H4B 0.9900 . ?
C11 C12 1.389(6) . ?
C11 C10 1.389(7) . ?
C12 H12 0.9500 . ?
C10 H10 0.9500 . ?
C7 H7A 0.9900 . ?
C7 H7B 0.9900 . ?

loop_
_geom_torsion_atom_site_label_1
_geom_torsion_atom_site_label_2
_geom_torsion_atom_site_label_3
_geom_torsion_atom_site_label_4
_geom_torsion
_geom_torsion_site_symmetry_1
_geom_torsion_site_symmetry_2
_geom_torsion_site_symmetry_3
_geom_torsion_site_symmetry_4
_geom_torsion_publ_flag
S1 N1 C3 C2 159.3(3) . . . . ?
S1 N1 C4 C5 -92.9(3) . . . . ?
O3 C6 C5 C4 -69.4(4) . . . . ?
O1 S1 N1 C3 -43.8(3) . . . . ?
O1 S1 N1 C4 167.8(3) . . . . ?
O1 S1 C8 C9 -129.0(3) . . . . ?
O1 S1 C8 C13 50.1(3) . . . . ?
O2 S1 N1 C3 -173.4(3) . . . . ?
O2 S1 N1 C4 38.2(3) . . . . ?
O2 S1 C8 C9 1.2(3) . . . . ?
O2 S1 C8 C13 -179.6(3) . . . . ?
N1 S1 C8 C9 115.8(3) . . . . ?
N1 S1 C8 C13 -65.1(3) . . . . ?
N1 C3 C2 C1 13.5(16) . . . . ?
N2 C11 C12 C13 -177.0(4) . . . . ?
N2 C11 C10 C9 175.8(4) . . . . ?
C6 O3 C7 C1 -57.4(4) . . . . ?
C6 C5 C4 N1 -64.1(4) . . . . ?
C3 N1 C4 C5 118.7(3) . . . . ?
C3 C2 C1 C7 -14(2) . . . . ?
C2 C1 C7 O3 19.1(14) . . . . ?
C4 N1 C3 C2 -52.5(4) . . . . ?
C8 S1 N1 C3 71.7(3) . . . . ?
C8 S1 N1 C4 -76.7(3) . . . . ?
C8 C9 C10 C11 2.4(6) . . . . ?
C8 C13 C12 C11 -0.1(6) . . . . ?
C14 N2 C11 C12 61(3) . . . . ?
C14 N2 C11 C10 -120(3) . . . . ?
C12 C13 C8 S1 178.6(3) . . . . ?
C12 C13 C8 C9 -2.2(6) . . . . ?
C12 C11 C10 C9 -4.8(6) . . . . ?
C10 C9 C8 S1 -179.8(3) . . . . ?
C10 C9 C8 C13 1.1(6) . . . . ?
C10 C11 C12 C13 3.6(6) . . . . ?
C7 O3 C6 C5 127.2(3) . . . . ?
